data_7206306
loop_
_publ_author_name
'Gonz\'alez-Gonz\'alez, Juan Saulo'
'Mart\'inez-Mart\'inez, Francisco Javier'
'Peraza Campos, Ana Lilia'
'de Jesus Rosales-Hoz, Maria'
'Garc\'ia-B\'aez, Efr\'en V.'
'Padilla-Mart\'inez, Itzia I.'

_publ_section_title
;
 Supramolecular architectures of conformationally controlled
 1,3-phenyl-dioxalamic molecular clefts through hydrogen bonding and
 steric restraints
;
_journal_issue 14
_journal_name_full CrystEngComm
_journal_page_first 4748
_journal_paper_doi 10.1039/c1ce05302g
_journal_volume 13
_journal_year 2011
_chemical_formula_sum 'C19 H26 N2 O7'
_chemical_formula_weight 394.42
_chemical_name_common
;Diethyl N,N'-(1,3-(5-tert-buthyl-2-
methoxy)phenylene)dioxamalate
;
_chemical_name_systematic
;
Diethyl N,N'-(1,3-(5-tert-buthyl-2-
methoxy)phenylene)dioxamalate

;
_space_group_IT_number 2
_symmetry_cell_setting triclinic
_symmetry_Int_Tables_number 2
_symmetry_space_group_name_Hall '-P 1'
_symmetry_space_group_name_H-M 'P -1'
_atom_sites_solution_hydrogens geom
_atom_sites_solution_primary direct
_atom_sites_solution_secondary difmap
_audit_creation_method SHELXL-97
_cell_angle_alpha 80.969(2)
_cell_angle_beta 87.691(2)
_cell_angle_gamma 87.649(1)
_cell_formula_units_Z 2
_cell_length_a 9.9640(3)
_cell_length_b 10.2180(3)
_cell_length_c 10.5790(4)
_cell_measurement_reflns_used 600
_cell_measurement_temperature 293(2)
_cell_measurement_theta_max 25
_cell_measurement_theta_min 20
_cell_volume 1062.20(6)
_computing_cell_refinement 'SAINT (Bruker, 2004)'
_computing_data_collection 'APEX II (Bruker, 2004)'
_computing_data_reduction 'SAINT (Bruker, 2004)'
_computing_molecular_graphics 'SHELXTL (Bruker, 2008)'
_computing_publication_material 'SHELXL97 (Sheldrick, 2008) and WINGX-2003 (Farrugia, 1999)'
_computing_structure_refinement 'SHELXL97 (Sheldrick, 2008)'
_computing_structure_solution 'SHELXS97 (Sheldrick, 2008)'
_diffrn_ambient_temperature 293(2)
_diffrn_measured_fraction_theta_full 0.973
_diffrn_measured_fraction_theta_max 0.973
_diffrn_measurement_device 'Bruker APEXII area detector'
_diffrn_measurement_method '\f and \w scans'
_diffrn_radiation_monochromator graphite
_diffrn_radiation_type MoK\a
_diffrn_radiation_wavelength 0.71073
_diffrn_reflns_av_R_equivalents 0.1250
_diffrn_reflns_av_sigmaI/netI 0.0829
_diffrn_reflns_limit_h_max 11
_diffrn_reflns_limit_h_min -11
_diffrn_reflns_limit_k_max 11
_diffrn_reflns_limit_k_min -10
_diffrn_reflns_limit_l_max 12
_diffrn_reflns_limit_l_min -12
_diffrn_reflns_number 11563
_diffrn_reflns_theta_full 24.00
_diffrn_reflns_theta_max 24.00
_diffrn_reflns_theta_min 1.95
_diffrn_standards_decay_% 5
_diffrn_standards_number 0
_exptl_absorpt_coefficient_mu 0.094
_exptl_absorpt_correction_type none
_exptl_absorpt_process_details none
_exptl_crystal_colour colorless
_exptl_crystal_density_diffrn 1.233
_exptl_crystal_density_method 'not measured'
_exptl_crystal_description prism
_exptl_crystal_F_000 420
_exptl_crystal_size_max 0.20
_exptl_crystal_size_mid 0.13
_exptl_crystal_size_min 0.10
_refine_diff_density_max 0.504
_refine_diff_density_min -0.538
_refine_diff_density_rms 0.153
_refine_ls_extinction_coef 0.74(7)
_refine_ls_extinction_expression Fc^*^=kFc[1+0.001xFc^2^\l^3^/sin(2\q)]^-1/4^
_refine_ls_extinction_method SHELXL
_refine_ls_goodness_of_fit_ref 1.157
_refine_ls_hydrogen_treatment constr
_refine_ls_matrix_type full
_refine_ls_number_parameters 311
_refine_ls_number_reflns 3246
_refine_ls_number_restraints 12
_refine_ls_restrained_S_all 1.155
_refine_ls_R_factor_all 0.1121
_refine_ls_R_factor_gt 0.0815
_refine_ls_shift/su_max 0.003
_refine_ls_shift/su_mean 0.000
_refine_ls_structure_factor_coef Fsqd
_refine_ls_weighting_details 'calc w=1/[\s^2^(Fo^2^)+(0.1523P)^2^+0.1135P] where P=(Fo^2^+2Fc^2^)/3'
_refine_ls_weighting_scheme calc
_refine_ls_wR_factor_gt 0.2147
_refine_ls_wR_factor_ref 0.2484
_reflns_number_gt 2455
_reflns_number_total 3246
_reflns_threshold_expression >2sigma(I)
_cod_data_source_file c1ce05302g.txt
_cod_data_source_block mp
_cod_depositor_comments
;
The following automatic conversions were performed:

'_symmetry_cell_setting' value 'Triclinic' changed to 'triclinic'
according to /home/saulius/struct/CIF-dictionaries/cif_core.dic
dictionary named 'cif_core.dic' version 2.4.1 from 2010-06-29.

Automatic conversion script
Id: cif_fix_values 1715 2011-07-08 13:25:40Z adriana 
;
_cod_database_code 7206306

loop_
_symmetry_equiv_pos_site_id
_symmetry_equiv_pos_as_xyz
1 x,y,z
2 -x,-y,-z

loop_
_atom_site_aniso_label
_atom_site_aniso_U_11
_atom_site_aniso_U_22
_atom_site_aniso_U_33
_atom_site_aniso_U_23
_atom_site_aniso_U_13
_atom_site_aniso_U_12
O8 0.0949(19) 0.0669(14) 0.0750(14) 0.0115(11) 0.0296(13) 0.0147(12)
O9 0.096(2) 0.0519(14) 0.123(2) 0.0146(13) 0.0282(16) 0.0152(12)
O10 0.095(2) 0.0885(18) 0.0898(16) -0.0049(13) 0.0236(15) 0.0347(15)
O18 0.0802(17) 0.0623(14) 0.0813(14) 0.0014(11) 0.0224(12) 0.0082(11)
O19 0.111(2) 0.0667(16) 0.0791(15) -0.0009(12) 0.0318(14) -0.0070(14)
O20 0.0626(14) 0.0789(15) 0.0598(12) -0.0063(10) 0.0158(10) 0.0001(11)
O23 0.0690(14) 0.0415(11) 0.0586(11) 0.0091(8) 0.0026(9) -0.0022(9)
N7 0.0630(16) 0.0409(13) 0.0620(13) 0.0034(10) 0.0090(12) 0.0026(11)
N17 0.0665(16) 0.0492(14) 0.0549(13) -0.0013(10) 0.0110(12) -0.0055(11)
C1 0.0524(16) 0.0414(14) 0.0506(13) -0.0022(10) 0.0003(12) -0.0001(12)
C2 0.0558(16) 0.0384(14) 0.0481(14) 0.0015(10) -0.0009(12) -0.0047(11)
C3 0.0537(17) 0.0462(15) 0.0474(13) -0.0037(10) 0.0022(12) -0.0052(12)
C4 0.0589(18) 0.0425(14) 0.0546(15) -0.0030(12) 0.0030(13) 0.0023(12)
C5 0.0607(18) 0.0401(15) 0.0535(14) 0.0014(11) 0.0063(13) -0.0020(12)
C6 0.0568(17) 0.0417(15) 0.0537(14) 0.0008(11) 0.0072(12) 0.0005(12)
C8 0.0639(19) 0.0486(16) 0.0561(15) -0.0047(12) 0.0043(14) 0.0023(13)
C9 0.069(2) 0.0563(18) 0.0746(19) -0.0082(14) 0.0064(16) 0.0098(15)
C11A 0.076(7) 0.079(8) 0.118(7) -0.038(5) 0.008(5) 0.032(5)
C12A 0.081(7) 0.103(7) 0.201(12) 0.000(7) -0.017(7) 0.023(5)
C18 0.0547(17) 0.0562(18) 0.0545(15) -0.0086(13) 0.0016(13) -0.0032(13)
C19 0.0638(19) 0.066(2) 0.0520(15) -0.0083(14) 0.0007(14) -0.0080(15)
C21 0.074(2) 0.099(3) 0.0565(17) -0.0075(16) 0.0194(15) -0.0098(19)
C22 0.177(6) 0.127(4) 0.076(2) 0.009(2) 0.055(3) 0.047(4)
C24 0.081(2) 0.0452(16) 0.096(2) 0.0035(15) -0.0002(18) -0.0138(15)
C25A 0.061(5) 0.037(4) 0.048(4) 0.007(3) 0.015(4) -0.006(3)
C26B 0.132(7) 0.078(4) 0.085(5) 0.031(3) -0.023(5) -0.011(4)
C27A 0.168(10) 0.043(4) 0.104(5) 0.005(3) -0.027(6) -0.024(5)
C28A 0.203(14) 0.073(5) 0.209(13) 0.060(7) 0.170(12) 0.050(7)
C28B 0.097(9) 0.056(6) 0.079(7) 0.015(5) 0.029(6) -0.025(6)
C27B 0.22(3) 0.039(7) 0.151(16) 0.011(8) 0.126(19) 0.031(10)
C12B 0.24(2) 0.118(13) 0.38(3) -0.106(19) -0.06(2) 0.060(13)
C25B 0.12(2) 0.053(11) 0.119(19) -0.003(10) -0.001(16) 0.030(12)
C11B 0.083(12) 0.107(10) 0.188(18) 0.004(11) -0.013(10) 0.021(8)
C26A 0.139(17) 0.087(9) 0.082(8) 0.042(6) -0.027(9) -0.048(10)

loop_
_atom_site_label
_atom_site_type_symbol
_atom_site_thermal_displace_type
_atom_site_fract_x
_atom_site_fract_y
_atom_site_fract_z
_atom_site_occupancy
_atom_site_U_iso_or_equiv
_atom_site_calc_flag
_atom_site_refinement_flags
O8 O Uani -0.2155(3) 0.1086(2) 0.8365(2) 1.000 0.0827(9) . .
O9 O Uani -0.1972(3) 0.4110(2) 0.6348(3) 1.000 0.0947(11) . .
O10 O Uani -0.3439(3) 0.3462(3) 0.7980(3) 1.000 0.0939(10) . .
O18 O Uani 0.4200(3) -0.1882(2) 0.4480(2) 1.000 0.0769(9) . .
O19 O Uani 0.4598(3) 0.1140(3) 0.2484(2) 1.000 0.0876(10) . .
O20 O Uani 0.5636(2) -0.0842(2) 0.24183(18) 1.000 0.0681(8) . .
O23 O Uani 0.1423(2) 0.21350(17) 0.50130(17) 1.000 0.0583(7) . .
N7 N Uani -0.0629(3) 0.1813(2) 0.6762(2) 1.000 0.0570(8) . .
N17 N Uani 0.3077(3) 0.0104(2) 0.4509(2) 1.000 0.0579(8) . .
C1 C Uani 0.0222(3) 0.0707(3) 0.6655(2) 1.000 0.0488(8) . .
C2 C Uani 0.1268(3) 0.0897(2) 0.5746(2) 1.000 0.0483(8) . .
C3 C Uani 0.2104(3) -0.0168(3) 0.5513(2) 1.000 0.0495(9) . .
C4 C Uani 0.1940(3) -0.1414(3) 0.6242(2) 1.000 0.0527(9) . .
C5 C Uani 0.0929(3) -0.1608(2) 0.7190(2) 1.000 0.0526(9) . .
C6 C Uani 0.0064(3) -0.0544(2) 0.7384(2) 1.000 0.0519(9) . .
C8 C Uani -0.1716(3) 0.1931(3) 0.7537(3) 1.000 0.0569(10) . .
C9 C Uani -0.2389(3) 0.3305(3) 0.7220(3) 1.000 0.0674(11) . .
C11A C Uani -0.3995(12) 0.4826(5) 0.7796(11) 0.538(17) 0.090(4) . .
C12A C Uani -0.5021(10) 0.4883(12) 0.6734(12) 0.538(17) 0.131(5) . .
C18 C Uani 0.3991(3) -0.0727(3) 0.4058(3) 1.000 0.0552(10) . .
C19 C Uani 0.4780(3) -0.0020(3) 0.2882(3) 1.000 0.0606(10) . .
C21 C Uani 0.6434(4) -0.0308(4) 0.1277(3) 1.000 0.0774(13) . .
C22 C Uani 0.6942(7) -0.1445(5) 0.0695(4) 1.000 0.132(2) . .
C24 C Uani 0.2292(4) 0.2968(3) 0.5572(3) 1.000 0.0754(11) . .
C25A C Uani 0.0821(6) -0.2993(3) 0.8004(5) 0.646(14) 0.051(3) . .
C26B C Uani 0.2066(9) -0.3221(7) 0.8841(8) 0.646(14) 0.102(3) . .
C27A C Uani 0.0853(12) -0.4063(8) 0.7124(9) 0.646(14) 0.106(4) . .
C28A C Uani -0.0427(13) -0.3049(8) 0.8918(14) 0.646(14) 0.177(7) . .
C28B C Uani -0.0727(8) -0.3320(12) 0.8094(13) 0.354(14) 0.080(4) . .
C27B C Uani 0.147(3) -0.4036(14) 0.754(2) 0.354(14) 0.144(12) . .
C12B C Uani -0.406(2) 0.5488(19) 0.841(3) 0.462(17) 0.239(13) . .
C25B C Uani 0.0739(7) -0.2904(7) 0.8135(9) 0.354(14) 0.100(10) . .
C11B C Uani -0.4458(14) 0.4493(13) 0.755(2) 0.462(17) 0.129(8) . .
C26A C Uani 0.107(2) -0.2822(13) 0.9398(7) 0.354(14) 0.107(7) . .
H7 H Uiso -0.04248 0.25258 0.62552 1.000 0.0683 . .
H11A H Uiso -0.44325 0.50312 0.85808 0.538(17) 0.1079 . .
H6 H Uiso -0.06252 -0.06687 0.80052 1.000 0.0623 . .
H21A H Uiso 0.58808 0.02807 0.06837 1.000 0.0925 . .
H21B H Uiso 0.71731 0.01854 0.15088 1.000 0.0925 . .
H11B H Uiso -0.32925 0.54518 0.75349 0.538(17) 0.1079 . .
H12A H Uiso -0.54576 0.57455 0.65939 0.538(17) 0.1970 . .
H12B H Uiso -0.56795 0.42242 0.69908 0.538(17) 0.1970 . .
H12C H Uiso -0.45640 0.47131 0.59568 0.538(17) 0.1970 . .
H17 H Uiso 0.30862 0.09140 0.41339 1.000 0.0694 . .
H24C H Uiso 0.23594 0.38072 0.50236 1.000 0.1133 . .
H26D H Uiso 0.20718 -0.25501 0.93821 0.646(14) 0.1535 . .
H26E H Uiso 0.20345 -0.40788 0.93609 0.646(14) 0.1535 . .
H26F H Uiso 0.28654 -0.31757 0.83008 0.646(14) 0.1535 . .
H27A H Uiso 0.00846 -0.39328 0.65928 0.646(14) 0.1586 . .
H27B H Uiso 0.08342 -0.49246 0.76368 0.646(14) 0.1586 . .
H27C H Uiso 0.16593 -0.39961 0.65929 0.646(14) 0.1586 . .
H28A H Uiso -0.12227 -0.28830 0.84271 0.646(14) 0.2651 . .
H28B H Uiso -0.03755 -0.23871 0.94643 0.646(14) 0.2651 . .
H28C H Uiso -0.04592 -0.39100 0.94310 0.646(14) 0.2651 . .
H22A H Uiso 0.74754 -0.11396 -0.00619 1.000 0.1988 . .
H22B H Uiso 0.61992 -0.19222 0.04702 1.000 0.1988 . .
H22C H Uiso 0.74836 -0.20187 0.12930 1.000 0.1988 . .
H24A H Uiso 0.31685 0.25458 0.56668 1.000 0.1133 . .
H24B H Uiso 0.19258 0.31046 0.63960 1.000 0.1133 . .
H4 H Uiso 0.25112 -0.21208 0.60926 1.000 0.0633 . .
H11C H Uiso -0.53662 0.41928 0.77376 0.462(17) 0.1548 . .
H11D H Uiso -0.43481 0.48401 0.66443 0.462(17) 0.1548 . .
H12D H Uiso -0.45754 0.63038 0.81974 0.462(17) 0.3608 . .
H12E H Uiso -0.42434 0.51265 0.92916 0.462(17) 0.3608 . .
H12F H Uiso -0.31220 0.56551 0.82799 0.462(17) 0.3608 . .
H26A H Uiso 0.05854 -0.20787 0.96752 0.354(14) 0.1595 . .
H26B H Uiso 0.08220 -0.36220 0.99477 0.354(14) 0.1595 . .
H26C H Uiso 0.20151 -0.27098 0.94334 0.354(14) 0.1595 . .
H27D H Uiso 0.24185 -0.39381 0.75445 0.354(14) 0.2140 . .
H27E H Uiso 0.11910 -0.40018 0.66772 0.354(14) 0.2140 . .
H27F H Uiso 0.12358 -0.48728 0.80349 0.354(14) 0.2140 . .
H28D H Uiso -0.08313 -0.41759 0.86036 0.354(14) 0.1209 . .
H28E H Uiso -0.09423 -0.33605 0.72249 0.354(14) 0.1209 . .
H28F H Uiso -0.13194 -0.26823 0.84278 0.354(14) 0.1209 . .

loop_
_atom_type_symbol
_atom_type_description
_atom_type_scat_dispersion_real
_atom_type_scat_dispersion_imag
_atom_type_scat_source
C C 0.0033 0.0016 'International Tables Vol C Tables 4.2.6.8 and 6.1.1.4'
H H 0.0000 0.0000 'International Tables Vol C Tables 4.2.6.8 and 6.1.1.4'
N N 0.0061 0.0033 'International Tables Vol C Tables 4.2.6.8 and 6.1.1.4'
O O 0.0106 0.0060 'International Tables Vol C Tables 4.2.6.8 and 6.1.1.4'

loop_
_geom_angle_atom_site_label_1
_geom_angle_atom_site_label_2
_geom_angle_atom_site_label_3
_geom_angle
_geom_angle_site_symmetry_1
_geom_angle_site_symmetry_2
_geom_angle_site_symmetry_3
_geom_angle_publ_flag
C9 O10 C11A 112.8(5) . . . yes
C9 O10 C11B 118.6(8) . . . yes
C19 O20 C21 116.9(3) . . . yes
C2 O23 C24 113.3(2) . . . yes
C1 N7 C8 129.9(2) . . . yes
C3 N17 C18 129.0(2) . . . yes
C8 N7 H7 115.00 . . . no
C1 N7 H7 115.00 . . . no
C3 N17 H17 115.00 . . . no
C18 N17 H17 116.00 . . . no
N7 C1 C6 124.2(2) . . . yes
C2 C1 C6 119.5(3) . . . no
N7 C1 C2 116.3(2) . . . yes
O23 C2 C1 119.7(2) . . . yes
O23 C2 C3 120.0(2) . . . yes
C1 C2 C3 120.1(2) . . . no
N17 C3 C2 116.0(2) . . . yes
N17 C3 C4 124.1(3) . . . yes
C2 C3 C4 120.0(2) . . . no
C3 C4 C5 120.5(3) . . . no
C4 C5 C6 119.1(2) . . . no
C4 C5 C25A 118.5(3) . . . no
C6 C5 C25B 116.0(3) . . . no
C4 C5 C25B 124.8(4) . . . no
C6 C5 C25A 122.4(3) . . . no
C1 C6 C5 120.7(2) . . . no
O8 C8 C9 122.5(3) . . . yes
N7 C8 C9 110.6(3) . . . yes
O8 C8 N7 126.9(3) . . . yes
O9 C9 O10 126.5(3) . . . yes
O9 C9 C8 121.4(3) . . . yes
O10 C9 C8 112.1(3) . . . yes
O10 C11A C12A 105.2(7) . . . yes
O10 C11B C12B 96.7(13) . . . yes
N17 C18 C19 111.1(3) . . . yes
O18 C18 N17 126.7(3) . . . yes
O18 C18 C19 122.2(3) . . . yes
O19 C19 O20 126.8(3) . . . yes
O19 C19 C18 122.2(3) . . . yes
O20 C19 C18 111.0(3) . . . yes
O20 C21 C22 106.5(3) . . . yes
C5 C25A C28A 111.0(5) . . . no
C27A C25A C28A 113.1(6) . . . no
C26B C25A C27A 108.4(6) . . . no
C5 C25A C26B 107.1(4) . . . no
C5 C25A C27A 109.9(5) . . . no
C26B C25A C28A 107.2(7) . . . no
C26A C25B C28B 110.4(11) . . . no
C27B C25B C28B 99.7(12) . . . no
C26A C25B C27B 115.4(12) . . . no
C5 C25B C26A 114.0(7) . . . no
C5 C25B C27B 107.5(9) . . . no
C5 C25B C28B 108.7(7) . . . no
C3 C4 H4 120.00 . . . no
C5 C4 H4 120.00 . . . no
C1 C6 H6 120.00 . . . no
C5 C6 H6 120.00 . . . no
O10 C11A H11A 111.00 . . . no
O10 C11A H11B 111.00 . . . no
C12A C11A H11A 111.00 . . . no
C12A C11A H11B 111.00 . . . no
H11A C11A H11B 109.00 . . . no
H11C C11B H11D 110.00 . . . no
O10 C11B H11D 112.00 . . . no
C12B C11B H11C 113.00 . . . no
O10 C11B H11C 112.00 . . . no
C12B C11B H11D 112.00 . . . no
C11A C12A H12B 109.00 . . . no
C11A C12A H12C 109.00 . . . no
C11A C12A H12A 109.00 . . . no
H12A C12A H12C 110.00 . . . no
H12B C12A H12C 109.00 . . . no
H12A C12A H12B 109.00 . . . no
C11B C12B H12D 109.00 . . . no
C11B C12B H12E 109.00 . . . no
H12E C12B H12F 110.00 . . . no
C11B C12B H12F 110.00 . . . no
H12D C12B H12E 109.00 . . . no
H12D C12B H12F 110.00 . . . no
O20 C21 H21B 110.00 . . . no
C22 C21 H21A 110.00 . . . no
C22 C21 H21B 110.00 . . . no
O20 C21 H21A 110.00 . . . no
H21A C21 H21B 109.00 . . . no
C21 C22 H22B 109.00 . . . no
C21 C22 H22C 109.00 . . . no
H22A C22 H22C 110.00 . . . no
H22B C22 H22C 110.00 . . . no
H22A C22 H22B 109.00 . . . no
C21 C22 H22A 109.00 . . . no
H24A C24 H24C 109.00 . . . no
H24B C24 H24C 109.00 . . . no
O23 C24 H24A 109.00 . . . no
O23 C24 H24B 109.00 . . . no
O23 C24 H24C 109.00 . . . no
H24A C24 H24B 110.00 . . . no
H26A C26A H26B 109.00 . . . no
H26A C26A H26C 110.00 . . . no
C25B C26A H26C 110.00 . . . no
C25B C26A H26A 109.00 . . . no
C25B C26A H26B 109.00 . . . no
H26B C26A H26C 110.00 . . . no
C25A C26B H26D 109.00 . . . no
C25A C26B H26E 109.00 . . . no
H26D C26B H26F 109.00 . . . no
H26E C26B H26F 110.00 . . . no
H26D C26B H26E 109.00 . . . no
C25A C26B H26F 109.00 . . . no
C25A C27A H27B 109.00 . . . no
C25A C27A H27A 109.00 . . . no
H27A C27A H27C 109.00 . . . no
C25A C27A H27C 109.00 . . . no
H27A C27A H27B 109.00 . . . no
H27B C27A H27C 110.00 . . . no
C25B C27B H27D 110.00 . . . no
C25B C27B H27E 109.00 . . . no
H27D C27B H27E 110.00 . . . no
H27D C27B H27F 110.00 . . . no
C25B C27B H27F 109.00 . . . no
H27E C27B H27F 109.00 . . . no
C25A C28A H28B 109.00 . . . no
C25A C28A H28C 109.00 . . . no
C25A C28A H28A 109.00 . . . no
H28A C28A H28C 110.00 . . . no
H28B C28A H28C 110.00 . . . no
H28A C28A H28B 109.00 . . . no
C25B C28B H28D 109.00 . . . no
C25B C28B H28E 109.00 . . . no
C25B C28B H28F 109.00 . . . no
H28D C28B H28E 109.00 . . . no
H28D C28B H28F 109.00 . . . no
H28E C28B H28F 109.00 . . . no

loop_
_geom_bond_atom_site_label_1
_geom_bond_atom_site_label_2
_geom_bond_distance
_geom_bond_site_symmetry_1
_geom_bond_site_symmetry_2
_geom_bond_publ_flag
O8 C8 1.211(4) . . yes
O9 C9 1.208(4) . . yes
O10 C9 1.314(4) . . yes
O10 C11A 1.465(7) . . yes
O10 C11B 1.465(15) . . yes
O18 C18 1.207(4) . . yes
O19 C19 1.203(4) . . yes
O20 C19 1.308(4) . . yes
O20 C21 1.463(4) . . yes
O23 C2 1.387(3) . . yes
O23 C24 1.444(4) . . yes
N7 C1 1.401(4) . . yes
N7 C8 1.345(4) . . yes
N17 C3 1.411(4) . . yes
N17 C18 1.344(4) . . yes
N7 H7 0.8600 . . no
N17 H17 0.8600 . . no
C1 C2 1.388(4) . . no
C1 C6 1.397(4) . . no
C2 C3 1.390(4) . . no
C3 C4 1.393(4) . . no
C4 C5 1.390(4) . . no
C5 C25B 1.542(8) . . no
C5 C25A 1.542(4) . . no
C5 C6 1.395(3) . . no
C8 C9 1.525(4) . . no
C11A C12A 1.542(16) . . no
C11B C12B 1.54(3) . . no
C18 C19 1.541(4) . . no
C21 C22 1.462(7) . . no
C25A C28A 1.542(15) . . no
C25A C26B 1.542(10) . . no
C25A C27A 1.542(10) . . no
C25B C28B 1.542(11) . . no
C25B C26A 1.405(13) . . no
C25B C27B 1.55(2) . . no
C4 H4 0.9300 . . no
C6 H6 0.9300 . . no
C11A H11A 0.9700 . . no
C11A H11B 0.9700 . . no
C11B H11D 0.9700 . . no
C11B H11C 0.9700 . . no
C12A H12B 0.9600 . . no
C12A H12A 0.9600 . . no
C12A H12C 0.9600 . . no
C12B H12D 0.9600 . . no
C12B H12F 0.9600 . . no
C12B H12E 0.9600 . . no
C21 H21B 0.9700 . . no
C21 H21A 0.9700 . . no
C22 H22A 0.9600 . . no
C22 H22B 0.9600 . . no
C22 H22C 0.9600 . . no
C24 H24C 0.9600 . . no
C24 H24B 0.9600 . . no
C24 H24A 0.9600 . . no
C26A H26C 0.9600 . . no
C26A H26B 0.9600 . . no
C26A H26A 0.9600 . . no
C26B H26D 0.9600 . . no
C26B H26F 0.9600 . . no
C26B H26E 0.9600 . . no
C27A H27B 0.9600 . . no
C27A H27C 0.9600 . . no
C27A H27A 0.9600 . . no
C27B H27D 0.9500 . . no
C27B H27E 0.9600 . . no
C27B H27F 0.9600 . . no
C28A H28B 0.9600 . . no
C28A H28C 0.9600 . . no
C28A H28A 0.9600 . . no
C28B H28D 0.9600 . . no
C28B H28E 0.9600 . . no
C28B H28F 0.9600 . . no

loop_
_geom_contact_atom_site_label_1
_geom_contact_atom_site_label_2
_geom_contact_distance
_geom_contact_site_symmetry_1
_geom_contact_site_symmetry_2
_geom_contact_publ_flag
O8 O10 2.678(4) . . no
O8 C6 2.966(4) . . no
O8 C22 3.404(5) . 1_456 no
O8 C19 3.276(4) . 2_556 no
O8 C26A 3.405(12) . 2_557 no
O8 C18 3.283(4) . 2_556 no
O9 C12A 3.134(11) . . no
O9 C12B 3.38(3) . . no
O9 N7 2.638(3) . . no
O9 C24 3.348(4) . 2_566 no
O10 O8 2.678(4) . . no
O18 C4 2.937(4) . . no
O18 C8 3.339(4) . 2_556 no
O18 O20 2.661(3) . . no
O18 C9 3.147(4) . 2_556 no
O19 N17 2.677(3) . . no
O20 O18 2.661(3) . . no
O23 N17 2.702(3) . . no
O23 N7 2.697(3) . . no
O23 C28B 3.408(13) . 2_556 no
O8 H22A 2.6300 . 1_456 no
O8 H6 2.3700 . . no
O9 H12C 2.6600 . . no
O9 H7 2.2000 . . no
O9 H11B 2.3300 . . no
O9 H11D 2.4800 . . no
O9 H24C 2.4100 . 2_566 no
O18 H4 2.3400 . . no
O18 H24A 2.6900 . 2_656 no
O19 H21A 2.5000 . . no
O19 H21B 2.9100 . . no
O19 H12D 2.6000 . 2_566 no
O19 H17 2.2500 . . no
O20 H24A 2.7300 . 2_656 no
O23 H17 2.2900 . . no
O23 H27A 2.7400 . 2_556 no
O23 H7 2.2800 . . no
O23 H28E 2.5500 . 2_556 no
N7 O9 2.638(3) . . no
N7 O23 2.697(3) . . no
N7 C24 3.312(5) . . no
N17 C24 3.349(4) . . no
N17 O19 2.677(3) . . no
N17 O23 2.702(3) . . no
N7 H24B 2.9000 . . no
C1 C3 3.445(4) . 2_556 no
C3 C1 3.445(4) . 2_556 no
C4 O18 2.937(4) . . no
C6 O8 2.966(4) . . no
C8 C18 3.269(4) . 2_556 no
C8 C26A 3.592(10) . 2_557 no
C8 O18 3.339(4) . 2_556 no
C9 C18 3.599(4) . 2_556 no
C9 O18 3.147(4) . 2_556 no
C12A O9 3.134(11) . . no
C12B O9 3.38(3) . . no
C18 C9 3.599(4) . 2_556 no
C18 C18 3.424(4) . 2_656 no
C18 O8 3.283(4) . 2_556 no
C18 C8 3.269(4) . 2_556 no
C19 O8 3.276(4) . 2_556 no
C22 O8 3.404(5) . 1_654 no
C24 N17 3.349(4) . . no
C24 N7 3.312(5) . . no
C24 O9 3.348(4) . 2_566 no
C26A C8 3.592(10) . 2_557 no
C26A O8 3.405(12) . 2_557 no
C28B O23 3.408(13) . 2_556 no
C1 H24B 3.0100 . . no
C3 H24A 3.0400 . . no
C4 H21B 3.0400 . 2_656 no
C4 H27D 2.7600 . . no
C4 H27C 2.6300 . . no
C4 H26F 2.7600 . . no
C4 H27E 2.7400 . . no
C5 H21B 2.9400 . 2_656 no
C6 H26A 2.7300 . . no
C6 H21B 3.0900 . 2_656 no
C6 H28F 2.6900 . . no
C6 H28A 2.8100 . . no
C6 H28B 2.7000 . . no
C8 H6 2.8100 . . no
C9 H12F 2.8600 . . no
C9 H12C 2.8200 . . no
C12A H12C 2.8600 . 2_466 no
C12A H27D 2.9300 . 1_465 no
C12B H12E 2.9100 . 2_467 no
C18 H4 2.7900 . . no
C24 H17 2.8500 . . no
C24 H7 2.8100 . . no
C24 H12B 3.0100 . 1_655 no
C26A H6 2.9600 . . no
C26B H4 2.9700 . . no
C27A H4 2.7000 . . no
C27B H4 2.5200 . . no
C28A H6 2.4800 . . no
C28A H22A 3.0800 . 1_456 no
C28B H11B 3.0100 . 1_545 no
C28B H6 2.7000 . . no
H4 C18 2.7900 . . no
H4 C26B 2.9700 . . no
H4 H27E 2.3600 . . no
H4 H27C 2.1100 . . no
H4 C27B 2.5200 . . no
H4 H27D 2.2200 . . no
H4 O18 2.3400 . . no
H4 H26F 2.4500 . . no
H4 C27A 2.7000 . . no
H6 C8 2.8100 . . no
H6 O8 2.3700 . . no
H6 H28F 2.1700 . . no
H6 C28A 2.4800 . . no
H6 H28A 2.3300 . . no
H6 H28B 2.1600 . . no
H6 C26A 2.9600 . . no
H6 C28B 2.7000 . . no
H6 H26A 2.4300 . . no
H7 C24 2.8100 . . no
H7 H24B 2.4500 . . no
H7 O23 2.2800 . . no
H7 O9 2.2000 . . no
H11B C28B 3.0100 . 1_565 no
H11B O9 2.3300 . . no
H11D O9 2.4800 . . no
H12A H27D 2.3400 . 1_465 no
H12B C24 3.0100 . 1_455 no
H12C O9 2.6600 . . no
H12C C9 2.8200 . . no
H12C H12C 2.2200 . 2_466 no
H12C C12A 2.8600 . 2_466 no
H12D O19 2.6000 . 2_566 no
H12E C12B 2.9100 . 2_467 no
H12E H12E 2.0800 . 2_467 no
H12F C9 2.8600 . . no
H17 O19 2.2500 . . no
H17 H24A 2.5100 . . no
H17 O23 2.2900 . . no
H17 C24 2.8500 . . no
H21A O19 2.5000 . . no
H21A H21A 2.4600 . 2_655 no
H21B C4 3.0400 . 2_656 no
H21B O19 2.9100 . . no
H21B H26D 2.5800 . 2_656 no
H21B C5 2.9400 . 2_656 no
H21B C6 3.0900 . 2_656 no
H22A C28A 3.0800 . 1_654 no
H22A O8 2.6300 . 1_654 no
H22A H28B 2.5200 . 1_654 no
H24A C3 3.0400 . . no
H24A H17 2.5100 . . no
H24A O20 2.7300 . 2_656 no
H24A O18 2.6900 . 2_656 no
H24B C1 3.0100 . . no
H24B N7 2.9000 . . no
H24B H7 2.4500 . . no
H24C O9 2.4100 . 2_566 no
H26A H6 2.4300 . . no
H26A C6 2.7300 . . no
H26A H28F 2.5100 . . no
H26B H28D 2.3600 . . no
H26B H28D 2.5200 . 2_547 no
H26B H27F 2.5700 . . no
H26C H27D 2.5300 . . no
H26D H28B 2.4400 . . no
H26D H21B 2.5800 . 2_656 no
H26E H28C 2.4800 . . no
H26E H27B 2.5000 . . no
H26F H4 2.4500 . . no
H26F C4 2.7600 . . no
H26F H27C 2.4800 . . no
H27A O23 2.7400 . 2_556 no
H27B H26E 2.5000 . . no
H27B H28C 2.5800 . . no
H27C H4 2.1100 . . no
H27C H26F 2.4800 . . no
H27C C4 2.6300 . . no
H27D H4 2.2200 . . no
H27D C12A 2.9300 . 1_645 no
H27D C4 2.7600 . . no
H27D H12A 2.3400 . 1_645 no
H27D H26C 2.5300 . . no
H27E C4 2.7400 . . no
H27E H4 2.3600 . . no
H27E H28E 2.2800 . . no
H27F H26B 2.5700 . . no
H27F H28D 2.2400 . . no
H28A C6 2.8100 . . no
H28A H6 2.3300 . . no
H28B C6 2.7000 . . no
H28B H6 2.1600 . . no
H28B H22A 2.5200 . 1_456 no
H28B H26D 2.4400 . . no
H28C H26E 2.4800 . . no
H28C H27B 2.5800 . . no
H28C H28C 2.5200 . 2_547 no
H28D H26B 2.3600 . . no
H28D H27F 2.2400 . . no
H28D H26B 2.5200 . 2_547 no
H28E H27E 2.2800 . . no
H28E O23 2.5500 . 2_556 no
H28F C6 2.6900 . . no
H28F H6 2.1700 . . no
H28F H26A 2.5100 . . no

loop_
_geom_hbond_atom_site_label_D
_geom_hbond_atom_site_label_H
_geom_hbond_atom_site_label_A
_geom_hbond_distance_DH
_geom_hbond_distance_HA
_geom_hbond_distance_DA
_geom_hbond_angle_DHA
_geom_hbond_site_symmetry_A
_geom_hbond_publ_flag
N7 H7 O9 0.8600 2.2000 2.638(3) 111.00 . yes
N7 H7 O23 0.8600 2.2800 2.697(3) 110.00 . yes
N17 H17 O19 0.8600 2.2500 2.677(3) 111.00 . yes
N17 H17 O23 0.8600 2.2900 2.702(3) 110.00 . yes
C4 H4 O18 0.9300 2.3400 2.937(4) 122.00 . yes
C6 H6 O8 0.9300 2.3700 2.966(4) 122.00 . yes
C24 H24C O9 0.9600 2.4100 3.348(4) 167.00 2_566 yes

loop_
_geom_torsion_atom_site_label_1
_geom_torsion_atom_site_label_2
_geom_torsion_atom_site_label_3
_geom_torsion_atom_site_label_4
_geom_torsion
_geom_torsion_site_symmetry_1
_geom_torsion_site_symmetry_2
_geom_torsion_site_symmetry_3
_geom_torsion_site_symmetry_4
_geom_torsion_publ_flag
C11A O10 C9 O9 -8.3(7) . . . . no
C11A O10 C9 C8 172.8(5) . . . . no
C9 O10 C11A C12A 88.6(8) . . . . no
C19 O20 C21 C22 -160.9(3) . . . . no
C21 O20 C19 C18 178.6(2) . . . . no
C21 O20 C19 O19 -1.7(5) . . . . no
C24 O23 C2 C1 91.1(3) . . . . no
C24 O23 C2 C3 -93.1(3) . . . . no
C8 N7 C1 C2 179.5(3) . . . . no
C8 N7 C1 C6 0.4(5) . . . . no
C1 N7 C8 O8 3.6(5) . . . . no
C1 N7 C8 C9 -175.0(3) . . . . no
C3 N17 C18 O18 -4.0(5) . . . . no
C18 N17 C3 C4 0.6(5) . . . . no
C18 N17 C3 C2 -178.6(3) . . . . no
C3 N17 C18 C19 175.7(3) . . . . no
C6 C1 C2 O23 179.5(2) . . . . no
N7 C1 C2 O23 0.3(4) . . . . no
C2 C1 C6 C5 -1.3(4) . . . . no
N7 C1 C2 C3 -175.5(2) . . . . no
N7 C1 C6 C5 177.8(2) . . . . no
C6 C1 C2 C3 3.7(4) . . . . no
C1 C2 C3 C4 -3.6(4) . . . . no
O23 C2 C3 C4 -179.4(2) . . . . no
C1 C2 C3 N17 175.6(2) . . . . no
O23 C2 C3 N17 -0.2(4) . . . . no
C2 C3 C4 C5 1.1(4) . . . . no
N17 C3 C4 C5 -178.0(3) . . . . no
C3 C4 C5 C6 1.3(4) . . . . no
C3 C4 C5 C25A -177.8(3) . . . . no
C6 C5 C25A C27A 131.7(6) . . . . no
C6 C5 C25A C26B -110.8(5) . . . . no
C4 C5 C6 C1 -1.2(4) . . . . no
C4 C5 C25A C28A -175.0(6) . . . . no
C4 C5 C25A C27A -49.2(7) . . . . no
C4 C5 C25A C26B 68.3(5) . . . . no
C6 C5 C25A C28A 5.9(7) . . . . no
C25A C5 C6 C1 177.9(3) . . . . no
N7 C8 C9 O10 -178.6(3) . . . . no
N7 C8 C9 O9 2.3(4) . . . . no
O8 C8 C9 O9 -176.3(3) . . . . no
O8 C8 C9 O10 2.8(4) . . . . no
O18 C18 C19 O19 -177.8(3) . . . . no
O18 C18 C19 O20 1.9(4) . . . . no
N17 C18 C19 O19 2.5(4) . . . . no
N17 C18 C19 O20 -177.8(3) . . . . no
